data_2206129
loop_
_publ_author_name
'S. Kalyanasundaram'
'S. Selvanayagam'
'D. Velmurugan'
'K. Ravikumar'
'M. Poornachandran'
'R. Raghunathan'

_publ_section_title
2'-Benzoyl-1'-(4-chlorophenyl)-5',6',7',7a'-tetrahydrospiro[indan-2,3'(2'<i>H</i>)-1<i>H</i>-pyrrolizine]-1,3-dione
_journal_issue 7
_journal_name_full 'Acta Crystallographica Section E'
_journal_page_first o2158
_journal_page_last o2160
_journal_paper_doi 10.1107/S1600536805015928
_journal_volume 61
_journal_year 2005
_chemical_formula_iupac 'C28 H22 Cl N O3'
_chemical_formula_moiety 'C28 H22 Cl N O3'
_chemical_formula_sum 'C28 H22 Cl N O3'
_chemical_formula_weight 455.92
_chemical_name_systematic
;
2'-Benzoyl-1'-(4-chlorophenyl)-5',6',7',7a'-tetrahydrospiro[indan-
2,3'(2'H)-1H-pyrrolizidine]-1,3-dione
;
_space_group_IT_number 2
_symmetry_cell_setting triclinic
_symmetry_space_group_name_Hall '-P 1'
_symmetry_space_group_name_H-M 'P -1'
_atom_sites_solution_hydrogens geom
_atom_sites_solution_primary direct
_atom_sites_solution_secondary difmap
_audit_creation_method SHELXL-97
_cell_angle_alpha 102.1020(10)
_cell_angle_beta 90.0140(10)
_cell_angle_gamma 103.9490(10)
_cell_formula_units_Z 4
_cell_length_a 8.2023(5)
_cell_length_b 11.7111(7)
_cell_length_c 25.4650(15)
_cell_measurement_reflns_used 9937
_cell_measurement_temperature 273(2)
_cell_measurement_theta_max 27.96
_cell_measurement_theta_min 2.46
_cell_volume 2317.9(2)
_computing_cell_refinement 'SAINT (Bruker, 2001)'
_computing_data_collection 'SMART (Bruker, 2001)'
_computing_data_reduction SAINT
_computing_molecular_graphics
;
ORTEP-3 (Farrugia, 1997) and PLATON (Spek, 2003)
;
_computing_publication_material 'SHELXL97 and PARST (Nardelli, 1995)'
_computing_structure_refinement 'SHELXL97 (Sheldrick, 1997)'
_computing_structure_solution 'SHELXS97 (Sheldrick, 1997)'
_diffrn_ambient_temperature 273(2)
_diffrn_measured_fraction_theta_full 0.991
_diffrn_measured_fraction_theta_max 0.923
_diffrn_measurement_device 'Bruker SMART APEX area-detector'
_diffrn_measurement_device_type 'Bruker SMART APEX CCD area-detector'
_diffrn_measurement_method \w
_diffrn_radiation_monochromator graphite
_diffrn_radiation_source 'fine-focus sealed tube'
_diffrn_radiation_type MoK\a
_diffrn_radiation_wavelength 0.71073
_diffrn_reflns_av_R_equivalents 0.0156
_diffrn_reflns_av_sigmaI/netI 0.0223
_diffrn_reflns_limit_h_max 10
_diffrn_reflns_limit_h_min -10
_diffrn_reflns_limit_k_max 15
_diffrn_reflns_limit_k_min -15
_diffrn_reflns_limit_l_max 32
_diffrn_reflns_limit_l_min -32
_diffrn_reflns_number 20028
_diffrn_reflns_theta_full 25.00
_diffrn_reflns_theta_max 28.03
_diffrn_reflns_theta_min 0.82
_diffrn_standards_decay_% 0
_diffrn_standards_number 0
_exptl_absorpt_coefficient_mu 0.195
_exptl_absorpt_correction_type none
_exptl_crystal_colour yellow
_exptl_crystal_density_diffrn 1.306
_exptl_crystal_density_method 'not measured'
_exptl_crystal_description block
_exptl_crystal_F_000 952
_exptl_crystal_size_max 0.22
_exptl_crystal_size_mid 0.20
_exptl_crystal_size_min 0.18
_refine_diff_density_max 0.337
_refine_diff_density_min -0.229
_refine_ls_extinction_method none
_refine_ls_goodness_of_fit_ref 1.027
_refine_ls_hydrogen_treatment constr
_refine_ls_matrix_type full
_refine_ls_number_parameters 595
_refine_ls_number_reflns 10374
_refine_ls_number_restraints 0
_refine_ls_restrained_S_all 1.027
_refine_ls_R_factor_all 0.0560
_refine_ls_R_factor_gt 0.0462
_refine_ls_shift/su_max 0.000
_refine_ls_shift/su_mean 0.000
_refine_ls_structure_factor_coef Fsqd
_refine_ls_weighting_details 'w = 1/[\s^2^(Fo^2^)+(0.0907P)^2^+0.2136P] where P = (Fo^2^+2Fc^2^)/3'
_refine_ls_weighting_scheme calc
_refine_ls_wR_factor_gt 0.1338
_refine_ls_wR_factor_ref 0.1429
_reflns_number_gt 8360
_reflns_number_total 10374
_reflns_threshold_expression I>2\s(I)
_cod_data_source_file bt6673.cif
_cod_data_source_block I
_cod_database_code 2206129
_cod_database_fobs_code 2206129

loop_
_symmetry_equiv_pos_as_xyz
'x, y, z'
'-x, -y, -z'

loop_
_atom_site_label
_atom_site_fract_x
_atom_site_fract_y
_atom_site_fract_z
_atom_site_U_iso_or_equiv
_atom_site_adp_type
_atom_site_calc_flag
_atom_site_refinement_flags
_atom_site_occupancy
_atom_site_type_symbol
Cl1A 0.66669(7) 0.43046(4) 0.43611(2) 0.08070(17) Uani d . 1 Cl
N1A -0.22692(14) -0.07446(11) 0.35716(4) 0.0424(3) Uani d . 1 N
C1A -0.11714(18) 0.04847(13) 0.37343(5) 0.0429(3) Uani d . 1 C
H1A -0.0734 0.0783 0.3417 0.051 Uiso calc R 1 H
C2A 0.02802(17) 0.03523(12) 0.40857(5) 0.0382(3) Uani d . 1 C
H2A -0.0127 0.0289 0.4443 0.046 Uiso calc R 1 H
C3A 0.05763(16) -0.08732(11) 0.38027(5) 0.0368(3) Uani d . 1 C
H3A 0.1436 -0.0718 0.3542 0.044 Uiso calc R 1 H
C4A -0.11178(16) -0.15574(12) 0.34771(5) 0.0375(3) Uani d . 1 C
C5A -0.3448(2) -0.08664(17) 0.40117(7) 0.0583(4) Uani d . 1 C
H5A1 -0.2911 -0.1011 0.4323 0.070 Uiso calc R 1 H
H5A2 -0.4446 -0.1514 0.3893 0.070 Uiso calc R 1 H
C6A -0.3869(3) 0.03500(19) 0.41351(9) 0.0736(5) Uani d . 1 C
H6A1 -0.4820 0.0342 0.3907 0.088 Uiso calc R 1 H
H6A2 -0.4145 0.0554 0.4508 0.088 Uiso calc R 1 H
C7A -0.2314(2) 0.12476(16) 0.40254(7) 0.0602(4) Uani d . 1 C
H7A1 -0.1762 0.1759 0.4359 0.072 Uiso calc R 1 H
H7A2 -0.2603 0.1752 0.3801 0.072 Uiso calc R 1 H
C8A 0.18468(17) 0.13768(12) 0.41529(5) 0.0398(3) Uani d . 1 C
C9A 0.2482(2) 0.20282(13) 0.46615(6) 0.0493(3) Uani d . 1 C
H9A 0.1910 0.1855 0.4962 0.059 Uiso calc R 1 H
C10A 0.3957(2) 0.29324(14) 0.47293(6) 0.0573(4) Uani d . 1 C
H10A 0.4378 0.3360 0.5072 0.069 Uiso calc R 1 H
C11A 0.4786(2) 0.31892(13) 0.42851(7) 0.0521(4) Uani d . 1 C
C12A 0.4171(2) 0.25819(13) 0.37732(6) 0.0500(3) Uani d . 1 C
H12A 0.4734 0.2777 0.3475 0.060 Uiso calc R 1 H
C13A 0.27036(19) 0.16780(13) 0.37106(6) 0.0455(3) Uani d . 1 C
H13A 0.2281 0.1264 0.3366 0.055 Uiso calc R 1 H
C14A 0.12133(19) -0.15415(13) 0.41782(6) 0.0447(3) Uani d . 1 C
C15A 0.1677(2) -0.26919(14) 0.39358(6) 0.0507(3) Uani d . 1 C
C16A 0.1744(3) -0.34880(19) 0.42659(9) 0.0787(6) Uani d . 1 C
H16A 0.1551 -0.3287 0.4630 0.094 Uiso calc R 1 H
C17A 0.2105(4) -0.4592(2) 0.40478(12) 0.1021(8) Uani d . 1 C
H17A 0.2140 -0.5130 0.4267 0.123 Uiso calc R 1 H
C18A 0.2405(4) -0.4884(2) 0.35163(12) 0.0934(7) Uani d . 1 C
H18A 0.2632 -0.5625 0.3374 0.112 Uiso calc R 1 H
C19A 0.2377(3) -0.41002(19) 0.31909(10) 0.0804(6) Uani d . 1 C
H19A 0.2606 -0.4300 0.2830 0.096 Uiso calc R 1 H
C20A 0.2003(2) -0.29994(15) 0.33995(7) 0.0584(4) Uani d . 1 C
H20A 0.1973 -0.2469 0.3176 0.070 Uiso calc R 1 H
C21A -0.20066(18) -0.28112(13) 0.35670(6) 0.0429(3) Uani d . 1 C
C22A -0.25469(18) -0.36123(13) 0.30301(6) 0.0445(3) Uani d . 1 C
C23A -0.3498(2) -0.47967(15) 0.29097(7) 0.0577(4) Uani d . 1 C
H23A -0.3900 -0.5197 0.3181 0.069 Uiso calc R 1 H
C24A -0.3825(2) -0.53601(16) 0.23745(8) 0.0657(5) Uani d . 1 C
H24A -0.4467 -0.6152 0.2283 0.079 Uiso calc R 1 H
C25A -0.3217(2) -0.47691(17) 0.19692(7) 0.0639(5) Uani d . 1 C
H25A -0.3459 -0.5175 0.1612 0.077 Uiso calc R 1 H
C26A -0.2260(2) -0.35944(16) 0.20832(6) 0.0537(4) Uani d . 1 C
H26A -0.1843 -0.3203 0.1811 0.064 Uiso calc R 1 H
C27A -0.19455(17) -0.30195(13) 0.26254(5) 0.0426(3) Uani d . 1 C
C28A -0.09329(17) -0.17922(12) 0.28631(5) 0.0399(3) Uani d . 1 C
O1A 0.13416(18) -0.11540(11) 0.46612(4) 0.0664(3) Uani d . 1 O
O2A -0.22201(16) -0.30803(11) 0.39972(4) 0.0604(3) Uani d . 1 O
O3A -0.01014(14) -0.10757(10) 0.26281(4) 0.0538(3) Uani d . 1 O
Cl1B 0.20786(9) 0.50129(5) -0.05544(2) 0.08673(18) Uani d . 1 Cl
N1B -0.00470(15) 0.12032(11) 0.17556(5) 0.0450(3) Uani d . 1 N
C1B 0.0118(2) 0.23394(13) 0.15727(6) 0.0480(3) Uani d . 1 C
H1B -0.0771 0.2226 0.1296 0.058 Uiso calc R 1 H
C2B 0.18360(18) 0.25917(12) 0.13228(5) 0.0420(3) Uani d . 1 C
H2B 0.2673 0.3108 0.1601 0.050 Uiso calc R 1 H
C3B 0.21935(16) 0.13341(12) 0.11821(5) 0.0384(3) Uani d . 1 C
H3B 0.1528 0.0874 0.0853 0.046 Uiso calc R 1 H
C4B 0.14604(17) 0.07689(12) 0.16636(5) 0.0395(3) Uani d . 1 C
C5B -0.0752(2) 0.13122(18) 0.22895(7) 0.0637(4) Uani d . 1 C
H5B1 0.0106 0.1387 0.2566 0.076 Uiso calc R 1 H
H5B2 -0.1664 0.0615 0.2300 0.076 Uiso calc R 1 H
C6B -0.1391(3) 0.24459(19) 0.23692(9) 0.0780(6) Uani d . 1 C
H6B1 -0.1358 0.2825 0.2748 0.094 Uiso calc R 1 H
H6B2 -0.2532 0.2272 0.2218 0.094 Uiso calc R 1 H
C7B -0.0171(3) 0.32356(17) 0.20681(9) 0.0774(6) Uani d . 1 C
H7B1 0.0870 0.3629 0.2281 0.093 Uiso calc R 1 H
H7B2 -0.0658 0.3843 0.1970 0.093 Uiso calc R 1 H
C8B 0.18914(18) 0.31931(13) 0.08523(5) 0.0421(3) Uani d . 1 C
C9B 0.2934(2) 0.43220(15) 0.08745(7) 0.0570(4) Uani d . 1 C
H9B 0.3607 0.4711 0.1185 0.068 Uiso calc R 1 H
C10B 0.3005(3) 0.48912(16) 0.04465(8) 0.0667(5) Uani d . 1 C
H10B 0.3721 0.5650 0.0468 0.080 Uiso calc R 1 H
C11B 0.2004(2) 0.43195(15) -0.00091(6) 0.0547(4) Uani d . 1 C
C12B 0.0939(2) 0.32002(15) -0.00455(6) 0.0556(4) Uani d . 1 C
H12B 0.0262 0.2820 -0.0356 0.067 Uiso calc R 1 H
C13B 0.0886(2) 0.26480(14) 0.03840(6) 0.0516(3) Uani d . 1 C
H13B 0.0160 0.1892 0.0360 0.062 Uiso calc R 1 H
C14B 0.40336(17) 0.13316(13) 0.10992(5) 0.0426(3) Uani d . 1 C
C15B 0.44321(17) 0.01847(13) 0.08143(5) 0.0419(3) Uani d . 1 C
C16B 0.5949(2) -0.00456(16) 0.09513(7) 0.0553(4) Uani d . 1 C
H16B 0.6683 0.0504 0.1217 0.066 Uiso calc R 1 H
C17B 0.6363(2) -0.10932(18) 0.06917(8) 0.0661(5) Uani d . 1 C
H17B 0.7364 -0.1254 0.0789 0.079 Uiso calc R 1 H
C18B 0.5300(2) -0.18964(16) 0.02906(8) 0.0622(4) Uani d . 1 C
H18B 0.5592 -0.2593 0.0114 0.075 Uiso calc R 1 H
C19B 0.3811(2) -0.16728(15) 0.01509(7) 0.0571(4) Uani d . 1 C
H19B 0.3096 -0.2215 -0.0122 0.068 Uiso calc R 1 H
C20B 0.33742(18) -0.06405(14) 0.04162(6) 0.0470(3) Uani d . 1 C
H20B 0.2352 -0.0501 0.0325 0.056 Uiso calc R 1 H
C21B 0.27955(18) 0.11051(13) 0.21376(5) 0.0431(3) Uani d . 1 C
C22B 0.33667(17) 0.00143(14) 0.21657(6) 0.0440(3) Uani d . 1 C
C23B 0.4621(2) -0.01075(18) 0.25026(7) 0.0594(4) Uani d . 1 C
H23B 0.5242 0.0552 0.2753 0.071 Uiso calc R 1 H
C24B 0.4912(3) -0.1223(2) 0.24556(9) 0.0763(6) Uani d . 1 C
H24B 0.5738 -0.1324 0.2679 0.092 Uiso calc R 1 H
C25B 0.4003(3) -0.2204(2) 0.20812(9) 0.0766(6) Uani d . 1 C
H25B 0.4248 -0.2949 0.2054 0.092 Uiso calc R 1 H
C26B 0.2734(2) -0.21084(16) 0.17445(7) 0.0594(4) Uani d . 1 C
H26B 0.2118 -0.2771 0.1495 0.071 Uiso calc R 1 H
C27B 0.24299(17) -0.09749(13) 0.17992(6) 0.0430(3) Uani d . 1 C
C28B 0.11310(17) -0.06177(12) 0.15110(5) 0.0409(3) Uani d . 1 C
O1B 0.51398(14) 0.22168(11) 0.12824(5) 0.0636(3) Uani d . 1 O
O2B 0.32653(16) 0.20914(10) 0.24315(4) 0.0605(3) Uani d . 1 O
O3B 0.00150(14) -0.12837(10) 0.12091(5) 0.0575(3) Uani d . 1 O

loop_
_atom_site_aniso_label
_atom_site_aniso_U_11
_atom_site_aniso_U_22
_atom_site_aniso_U_33
_atom_site_aniso_U_12
_atom_site_aniso_U_13
_atom_site_aniso_U_23
Cl1A 0.0813(3) 0.0490(2) 0.0950(4) -0.0108(2) -0.0012(3) 0.0095(2)
N1A 0.0411(6) 0.0490(6) 0.0400(6) 0.0166(5) 0.0010(5) 0.0100(5)
C1A 0.0478(7) 0.0460(7) 0.0396(7) 0.0195(6) 0.0001(6) 0.0104(6)
C2A 0.0446(7) 0.0396(7) 0.0326(6) 0.0154(5) 0.0013(5) 0.0067(5)
C3A 0.0394(6) 0.0376(6) 0.0346(6) 0.0125(5) 0.0014(5) 0.0069(5)
C4A 0.0409(6) 0.0401(7) 0.0328(6) 0.0119(5) 0.0015(5) 0.0086(5)
C5A 0.0472(8) 0.0724(11) 0.0616(9) 0.0226(8) 0.0128(7) 0.0194(8)
C6A 0.0668(11) 0.0875(13) 0.0807(13) 0.0440(10) 0.0200(10) 0.0206(10)
C7A 0.0679(10) 0.0624(10) 0.0596(9) 0.0383(9) 0.0004(8) 0.0076(8)
C8A 0.0475(7) 0.0366(6) 0.0377(6) 0.0165(5) -0.0002(5) 0.0063(5)
C9A 0.0617(9) 0.0467(8) 0.0376(7) 0.0127(7) 0.0019(6) 0.0055(6)
C10A 0.0715(10) 0.0454(8) 0.0465(8) 0.0086(7) -0.0074(7) -0.0018(6)
C11A 0.0574(9) 0.0329(7) 0.0636(9) 0.0085(6) -0.0020(7) 0.0078(6)
C12A 0.0601(9) 0.0429(7) 0.0505(8) 0.0137(7) 0.0064(7) 0.0165(6)
C13A 0.0546(8) 0.0445(7) 0.0384(7) 0.0143(6) -0.0003(6) 0.0086(6)
C14A 0.0486(8) 0.0468(7) 0.0421(7) 0.0174(6) -0.0024(6) 0.0106(6)
C15A 0.0528(8) 0.0491(8) 0.0557(8) 0.0229(7) -0.0044(7) 0.0112(7)
C16A 0.1105(17) 0.0715(12) 0.0718(12) 0.0479(12) 0.0008(11) 0.0251(10)
C17A 0.147(2) 0.0766(14) 0.111(2) 0.0649(16) 0.0076(17) 0.0391(14)
C18A 0.1164(19) 0.0627(12) 0.1136(19) 0.0535(13) 0.0008(15) 0.0104(12)
C19A 0.0969(15) 0.0673(12) 0.0834(14) 0.0443(11) 0.0094(11) 0.0029(10)
C20A 0.0634(10) 0.0553(9) 0.0619(10) 0.0282(8) 0.0029(8) 0.0085(7)
C21A 0.0441(7) 0.0445(7) 0.0416(7) 0.0108(6) 0.0037(6) 0.0128(6)
C22A 0.0431(7) 0.0438(7) 0.0459(7) 0.0112(6) 0.0001(6) 0.0079(6)
C23A 0.0559(9) 0.0462(8) 0.0673(10) 0.0056(7) 0.0023(8) 0.0123(7)
C24A 0.0593(10) 0.0470(9) 0.0779(12) 0.0055(7) -0.0084(9) -0.0056(8)
C25A 0.0642(10) 0.0634(10) 0.0540(9) 0.0171(8) -0.0105(8) -0.0113(8)
C26A 0.0549(9) 0.0626(9) 0.0414(7) 0.0177(7) -0.0014(6) 0.0026(7)
C27A 0.0421(7) 0.0460(7) 0.0398(7) 0.0145(6) -0.0004(5) 0.0051(6)
C28A 0.0425(7) 0.0447(7) 0.0350(6) 0.0148(6) 0.0025(5) 0.0097(5)
O1A 0.0973(9) 0.0702(8) 0.0405(6) 0.0401(7) -0.0097(6) 0.0085(5)
O2A 0.0776(8) 0.0582(7) 0.0454(6) 0.0069(6) 0.0084(5) 0.0225(5)
O3A 0.0645(7) 0.0540(6) 0.0421(5) 0.0076(5) 0.0102(5) 0.0170(5)
Cl1B 0.1270(5) 0.0907(4) 0.0622(3) 0.0421(3) 0.0217(3) 0.0424(3)
N1B 0.0445(6) 0.0468(6) 0.0490(6) 0.0170(5) 0.0070(5) 0.0156(5)
C1B 0.0518(8) 0.0482(8) 0.0513(8) 0.0209(6) 0.0082(6) 0.0168(6)
C2B 0.0460(7) 0.0412(7) 0.0388(6) 0.0118(6) -0.0008(5) 0.0076(5)
C3B 0.0390(6) 0.0408(7) 0.0354(6) 0.0113(5) -0.0019(5) 0.0067(5)
C4B 0.0400(7) 0.0404(7) 0.0383(6) 0.0111(5) -0.0019(5) 0.0080(5)
C5B 0.0654(10) 0.0771(12) 0.0622(10) 0.0308(9) 0.0244(8) 0.0301(9)
C6B 0.0954(15) 0.0777(13) 0.0722(12) 0.0397(11) 0.0351(11) 0.0198(10)
C7B 0.0975(15) 0.0556(10) 0.0844(13) 0.0332(10) 0.0374(12) 0.0104(9)
C8B 0.0441(7) 0.0426(7) 0.0416(7) 0.0138(6) 0.0018(5) 0.0096(6)
C9B 0.0634(10) 0.0497(8) 0.0533(9) 0.0036(7) -0.0086(7) 0.0128(7)
C10B 0.0764(12) 0.0514(9) 0.0700(11) 0.0026(8) 0.0021(9) 0.0235(8)
C11B 0.0682(10) 0.0594(9) 0.0475(8) 0.0279(8) 0.0139(7) 0.0214(7)
C12B 0.0673(10) 0.0587(9) 0.0428(8) 0.0214(8) -0.0044(7) 0.0084(7)
C13B 0.0561(9) 0.0444(8) 0.0520(8) 0.0078(7) -0.0063(7) 0.0108(6)
C14B 0.0398(7) 0.0497(8) 0.0370(6) 0.0094(6) -0.0008(5) 0.0083(6)
C15B 0.0383(7) 0.0490(7) 0.0407(7) 0.0118(6) 0.0056(5) 0.0137(6)
C16B 0.0422(8) 0.0684(10) 0.0572(9) 0.0148(7) -0.0022(7) 0.0163(8)
C17B 0.0496(9) 0.0792(12) 0.0830(12) 0.0318(9) 0.0066(8) 0.0288(10)
C18B 0.0600(10) 0.0529(9) 0.0805(12) 0.0245(8) 0.0193(9) 0.0172(8)
C19B 0.0519(9) 0.0518(9) 0.0624(10) 0.0115(7) 0.0071(7) 0.0026(7)
C20B 0.0388(7) 0.0533(8) 0.0494(8) 0.0144(6) 0.0028(6) 0.0084(6)
C21B 0.0437(7) 0.0486(8) 0.0348(6) 0.0056(6) -0.0006(5) 0.0112(6)
C22B 0.0369(6) 0.0578(8) 0.0397(7) 0.0105(6) 0.0024(5) 0.0171(6)
C23B 0.0454(8) 0.0849(12) 0.0520(9) 0.0168(8) -0.0038(7) 0.0230(8)
C24B 0.0619(11) 0.1069(16) 0.0781(12) 0.0400(11) -0.0069(9) 0.0371(12)
C25B 0.0779(13) 0.0787(13) 0.0933(14) 0.0455(11) 0.0014(11) 0.0327(11)
C26B 0.0626(10) 0.0548(9) 0.0682(10) 0.0246(8) 0.0022(8) 0.0182(8)
C27B 0.0400(7) 0.0485(7) 0.0452(7) 0.0140(6) 0.0034(6) 0.0167(6)
C28B 0.0393(7) 0.0424(7) 0.0414(7) 0.0109(5) 0.0008(5) 0.0091(5)
O1B 0.0466(6) 0.0573(7) 0.0730(8) 0.0023(5) -0.0023(5) -0.0046(6)
O2B 0.0746(8) 0.0527(6) 0.0443(6) 0.0035(6) -0.0115(5) 0.0026(5)
O3B 0.0528(6) 0.0487(6) 0.0643(7) 0.0096(5) -0.0176(5) 0.0012(5)

loop_
_atom_type_symbol
_atom_type_description
_atom_type_scat_dispersion_real
_atom_type_scat_dispersion_imag
_atom_type_scat_source
C C 0.0033 0.0016 'International Tables Vol C Tables 4.2.6.8 and 6.1.1.4'
H H 0.0000 0.0000 'International Tables Vol C Tables 4.2.6.8 and 6.1.1.4'
N N 0.0061 0.0033 'International Tables Vol C Tables 4.2.6.8 and 6.1.1.4'
O O 0.0106 0.0060 'International Tables Vol C Tables 4.2.6.8 and 6.1.1.4'
Cl Cl 0.1484 0.1585 'International Tables Vol C Tables 4.2.6.8 and 6.1.1.4'

loop_
_geom_angle_atom_site_label_1
_geom_angle_atom_site_label_2
_geom_angle_atom_site_label_3
_geom_angle
C1A N1A C4A 105.53(10)
C1A N1A C5A 105.07(11)
C4A N1A C5A 117.59(11)
N1A C1A C7A 104.82(12)
N1A C1A C2A 104.81(10)
C7A C1A C2A 115.65(12)
N1A C1A H1A 110.4
C7A C1A H1A 110.4
C2A C1A H1A 110.4
C8A C2A C3A 113.40(11)
C8A C2A C1A 114.79(11)
C3A C2A C1A 102.95(10)
C8A C2A H2A 108.5
C3A C2A H2A 108.5
C1A C2A H2A 108.5
C14A C3A C2A 114.12(11)
C14A C3A C4A 115.63(11)
C2A C3A C4A 104.56(10)
C14A C3A H3A 107.4
C2A C3A H3A 107.4
C4A C3A H3A 107.4
N1A C4A C21A 110.37(11)
N1A C4A C28A 104.00(10)
C21A C4A C28A 102.85(10)
N1A C4A C3A 107.40(10)
C21A C4A C3A 118.58(11)
C28A C4A C3A 112.72(11)
N1A C5A C6A 102.24(14)
N1A C5A H5A1 111.3
C6A C5A H5A1 111.3
N1A C5A H5A2 111.3
C6A C5A H5A2 111.3
H5A1 C5A H5A2 109.2
C7A C6A C5A 106.04(14)
C7A C6A H6A1 110.5
C5A C6A H6A1 110.5
C7A C6A H6A2 110.5
C5A C6A H6A2 110.5
H6A1 C6A H6A2 108.7
C6A C7A C1A 105.29(14)
C6A C7A H7A1 110.7
C1A C7A H7A1 110.7
C6A C7A H7A2 110.7
C1A C7A H7A2 110.7
H7A1 C7A H7A2 108.8
C9A C8A C13A 118.22(13)
C9A C8A C2A 120.51(13)
C13A C8A C2A 121.26(12)
C10A C9A C8A 121.03(14)
C10A C9A H9A 119.5
C8A C9A H9A 119.5
C11A C10A C9A 119.17(14)
C11A C10A H10A 120.4
C9A C10A H10A 120.4
C10A C11A C12A 121.43(15)
C10A C11A Cl1A 119.99(13)
C12A C11A Cl1A 118.58(13)
C11A C12A C13A 118.88(14)
C11A C12A H12A 120.6
C13A C12A H12A 120.6
C12A C13A C8A 121.23(13)
C12A C13A H13A 119.4
C8A C13A H13A 119.4
O1A C14A C15A 120.90(13)
O1A C14A C3A 120.97(13)
C15A C14A C3A 118.14(12)
C20A C15A C16A 119.18(16)
C20A C15A C14A 122.76(14)
C16A C15A C14A 118.05(15)
C15A C16A C17A 119.6(2)
C15A C16A H16A 120.2
C17A C16A H16A 120.2
C18A C17A C16A 120.3(2)
C18A C17A H17A 119.8
C16A C17A H17A 119.8
C19A C18A C17A 120.63(19)
C19A C18A H18A 119.7
C17A C18A H18A 119.7
C18A C19A C20A 119.9(2)
C18A C19A H19A 120.1
C20A C19A H19A 120.1
C15A C20A C19A 120.37(18)
C15A C20A H20A 119.8
C19A C20A H20A 119.8
O2A C21A C22A 126.87(13)
O2A C21A C4A 125.56(13)
C22A C21A C4A 107.57(11)
C27A C22A C23A 121.02(14)
C27A C22A C21A 110.50(12)
C23A C22A C21A 128.48(14)
C24A C23A C22A 117.69(16)
C24A C23A H23A 121.2
C22A C23A H23A 121.2
C23A C24A C25A 121.32(16)
C23A C24A H24A 119.3
C25A C24A H24A 119.3
C26A C25A C24A 121.60(15)
C26A C25A H25A 119.2
C24A C25A H25A 119.2
C25A C26A C27A 117.04(16)
C25A C26A H26A 121.5
C27A C26A H26A 121.5
C22A C27A C26A 121.32(14)
C22A C27A C28A 109.88(12)
C26A C27A C28A 128.74(14)
O3A C28A C27A 127.20(12)
O3A C28A C4A 124.74(12)
C27A C28A C4A 108.06(11)
C4B N1B C5B 119.76(12)
C4B N1B C1B 110.97(11)
C5B N1B C1B 109.57(12)
N1B C1B C7B 104.68(13)
N1B C1B C2B 106.00(11)
C7B C1B C2B 118.23(15)
N1B C1B H1B 109.2
C7B C1B H1B 109.2
C2B C1B H1B 109.2
C8B C2B C1B 114.52(12)
C8B C2B C3B 114.04(11)
C1B C2B C3B 102.50(11)
C8B C2B H2B 108.5
C1B C2B H2B 108.5
C3B C2B H2B 108.5
C14B C3B C2B 115.03(11)
C14B C3B C4B 113.53(11)
C2B C3B C4B 102.49(10)
C14B C3B H3B 108.5
C2B C3B H3B 108.5
C4B C3B H3B 108.5
N1B C4B C28B 114.09(11)
N1B C4B C21B 117.49(11)
C28B C4B C21B 102.22(11)
N1B C4B C3B 102.03(10)
C28B C4B C3B 110.47(11)
C21B C4B C3B 110.72(11)
N1B C5B C6B 104.70(14)
N1B C5B H5B1 110.8
C6B C5B H5B1 110.8
N1B C5B H5B2 110.8
C6B C5B H5B2 110.8
H5B1 C5B H5B2 108.9
C5B C6B C7B 103.05(15)
C5B C6B H6B1 111.2
C7B C6B H6B1 111.2
C5B C6B H6B2 111.2
C7B C6B H6B2 111.2
H6B1 C6B H6B2 109.1
C6B C7B C1B 102.79(15)
C6B C7B H7B1 111.2
C1B C7B H7B1 111.2
C6B C7B H7B2 111.2
C1B C7B H7B2 111.2
H7B1 C7B H7B2 109.1
C9B C8B C13B 117.40(14)
C9B C8B C2B 120.82(13)
C13B C8B C2B 121.77(13)
C8B C9B C10B 121.77(15)
C8B C9B H9B 119.1
C10B C9B H9B 119.1
C11B C10B C9B 119.00(16)
C11B C10B H10B 120.5
C9B C10B H10B 120.5
C10B C11B C12B 121.02(15)
C10B C11B Cl1B 119.87(14)
C12B C11B Cl1B 119.10(13)
C11B C12B C13B 119.16(15)
C11B C12B H12B 120.4
C13B C12B H12B 120.4
C12B C13B C8B 121.64(15)
C12B C13B H13B 119.2
C8B C13B H13B 119.2
O1B C14B C15B 121.06(13)
O1B C14B C3B 120.60(13)
C15B C14B C3B 118.24(11)
C20B C15B C16B 118.80(14)
C20B C15B C14B 122.64(12)
C16B C15B C14B 118.55(13)
C17B C16B C15B 120.00(15)
C17B C16B H16B 120.0
C15B C16B H16B 120.0
C18B C17B C16B 120.26(15)
C18B C17B H17B 119.9
C16B C17B H17B 119.9
C19B C18B C17B 120.10(16)
C19B C18B H18B 120.0
C17B C18B H18B 120.0
C18B C19B C20B 119.92(16)
C18B C19B H19B 120.0
C20B C19B H19B 120.0
C15B C20B C19B 120.90(14)
C15B C20B H20B 119.5
C19B C20B H20B 119.5
O2B C21B C22B 126.75(13)
O2B C21B C4B 125.29(14)
C22B C21B C4B 107.96(11)
C27B C22B C23B 120.69(15)
C27B C22B C21B 110.43(12)
C23B C22B C21B 128.87(15)
C24B C23B C22B 118.05(17)
C24B C23B H23B 121.0
C22B C23B H23B 121.0
C23B C24B C25B 121.23(16)
C23B C24B H24B 119.4
C25B C24B H24B 119.4
C24B C25B C26B 121.80(18)
C24B C25B H25B 119.1
C26B C25B H25B 119.1
C27B C26B C25B 116.64(17)
C27B C26B H26B 121.7
C25B C26B H26B 121.7
C22B C27B C26B 121.56(14)
C22B C27B C28B 110.01(12)
C26B C27B C28B 128.42(14)
O3B C28B C27B 126.30(13)
O3B C28B C4B 125.55(12)
C27B C28B C4B 108.14(11)

loop_
_geom_bond_atom_site_label_1
_geom_bond_atom_site_label_2
_geom_bond_distance
Cl1A C11A 1.7452(16)
N1A C1A 1.4764(19)
N1A C4A 1.4810(17)
N1A C5A 1.4874(19)
C1A C7A 1.534(2)
C1A C2A 1.5457(18)
C1A H1A 0.9800
C2A C8A 1.5134(19)
C2A C3A 1.5404(17)
C2A H2A 0.9800
C3A C14A 1.5202(18)
C3A C4A 1.5635(18)
C3A H3A 0.9800
C4A C21A 1.5378(19)
C4A C28A 1.5438(17)
C5A C6A 1.515(3)
C5A H5A1 0.9700
C5A H5A2 0.9700
C6A C7A 1.512(3)
C6A H6A1 0.9700
C6A H6A2 0.9700
C7A H7A1 0.9700
C7A H7A2 0.9700
C8A C9A 1.3874(19)
C8A C13A 1.391(2)
C9A C10A 1.385(2)
C9A H9A 0.9300
C10A C11A 1.370(2)
C10A H10A 0.9300
C11A C12A 1.377(2)
C12A C13A 1.382(2)
C12A H12A 0.9300
C13A H13A 0.9300
C14A O1A 1.2135(17)
C14A C15A 1.496(2)
C15A C20A 1.381(2)
C15A C16A 1.390(2)
C16A C17A 1.397(3)
C16A H16A 0.9300
C17A C18A 1.362(4)
C17A H17A 0.9300
C18A C19A 1.363(3)
C18A H18A 0.9300
C19A C20A 1.393(2)
C19A H19A 0.9300
C20A H20A 0.9300
C21A O2A 1.2034(17)
C21A C22A 1.486(2)
C22A C27A 1.386(2)
C22A C23A 1.388(2)
C23A C24A 1.379(3)
C23A H23A 0.9300
C24A C25A 1.388(3)
C24A H24A 0.9300
C25A C26A 1.380(3)
C25A H25A 0.9300
C26A C27A 1.3973(19)
C26A H26A 0.9300
C27A C28A 1.477(2)
C28A O3A 1.2091(17)
Cl1B C11B 1.7435(16)
N1B C4B 1.4477(18)
N1B C5B 1.470(2)
N1B C1B 1.4762(18)
C1B C7B 1.521(2)
C1B C2B 1.535(2)
C1B H1B 0.9800
C2B C8B 1.5075(19)
C2B C3B 1.5396(18)
C2B H2B 0.9800
C3B C14B 1.5247(19)
C3B C4B 1.5658(18)
C3B H3B 0.9800
C4B C28B 1.5443(19)
C4B C21B 1.5502(18)
C5B C6B 1.517(3)
C5B H5B1 0.9700
C5B H5B2 0.9700
C6B C7B 1.515(3)
C6B H6B1 0.9700
C6B H6B2 0.9700
C7B H7B1 0.9700
C7B H7B2 0.9700
C8B C9B 1.381(2)
C8B C13B 1.392(2)
C9B C10B 1.386(2)
C9B H9B 0.9300
C10B C11B 1.370(3)
C10B H10B 0.9300
C11B C12B 1.374(2)
C12B C13B 1.378(2)
C12B H12B 0.9300
C13B H13B 0.9300
C14B O1B 1.2080(17)
C14B C15B 1.497(2)
C15B C20B 1.378(2)
C15B C16B 1.394(2)
C16B C17B 1.385(3)
C16B H16B 0.9300
C17B C18B 1.374(3)
C17B H17B 0.9300
C18B C19B 1.371(3)
C18B H18B 0.9300
C19B C20B 1.383(2)
C19B H19B 0.9300
C20B H20B 0.9300
C21B O2B 1.2106(18)
C21B C22B 1.478(2)
C22B C27B 1.386(2)
C22B C23B 1.391(2)
C23B C24B 1.364(3)
C23B H23B 0.9300
C24B C25B 1.383(3)
C24B H24B 0.9300
C25B C26B 1.389(3)
C25B H25B 0.9300
C26B C27B 1.388(2)
C26B H26B 0.9300
C27B C28B 1.4804(19)
C28B O3B 1.2006(17)

loop_
_geom_hbond_atom_site_label_D
_geom_hbond_atom_site_label_H
_geom_hbond_atom_site_label_A
_geom_hbond_site_symmetry_A
_geom_hbond_distance_DH
_geom_hbond_distance_HA
_geom_hbond_distance_DA
_geom_hbond_angle_DHA
C5B H5B1 O2B . 0.97 2.57 3.199(2) 123
C2A H2A O1A 2_556 0.98 2.60 3.490(2) 152
C24A H24A O2B 1_445 0.93 2.51 3.372(2) 154
C12B H12B O3B 2 0.93 2.48 3.285(2) 144
C17B H17B O3B 1_655 0.93 2.43 3.347(2) 167

loop_
_geom_torsion_atom_site_label_1
_geom_torsion_atom_site_label_2
_geom_torsion_atom_site_label_3
_geom_torsion_atom_site_label_4
_geom_torsion
C4A N1A C1A C7A -159.68(11)
C5A N1A C1A C7A -34.74(14)
C4A N1A C1A C2A -37.46(13)
C5A N1A C1A C2A 87.48(12)
N1A C1A C2A C8A 160.90(10)
C7A C1A C2A C8A -84.23(16)
N1A C1A C2A C3A 37.19(13)
C7A C1A C2A C3A 152.06(13)
C8A C2A C3A C14A 85.61(14)
C1A C2A C3A C14A -149.76(12)
C8A C2A C3A C4A -147.10(10)
C1A C2A C3A C4A -22.47(13)
C1A N1A C4A C21A 153.39(10)
C5A N1A C4A C21A 36.67(16)
C1A N1A C4A C28A -96.92(11)
C5A N1A C4A C28A 146.36(12)
C1A N1A C4A C3A 22.77(13)
C5A N1A C4A C3A -93.96(14)
C14A C3A C4A N1A 127.03(12)
C2A C3A C4A N1A 0.66(13)
C14A C3A C4A C21A 1.15(17)
C2A C3A C4A C21A -125.21(12)
C14A C3A C4A C28A -119.02(12)
C2A C3A C4A C28A 114.61(11)
C1A N1A C5A C6A 41.32(15)
C4A N1A C5A C6A 158.30(13)
N1A C5A C6A C7A -31.82(19)
C5A C6A C7A C1A 11.07(19)
N1A C1A C7A C6A 14.15(16)
C2A C1A C7A C6A -100.71(16)
C3A C2A C8A C9A -119.43(14)
C1A C2A C8A C9A 122.61(14)
C3A C2A C8A C13A 59.43(16)
C1A C2A C8A C13A -58.52(16)
C13A C8A C9A C10A -1.8(2)
C2A C8A C9A C10A 177.11(14)
C8A C9A C10A C11A 0.5(2)
C9A C10A C11A C12A 1.1(3)
C9A C10A C11A Cl1A -178.76(12)
C10A C11A C12A C13A -1.4(2)
Cl1A C11A C12A C13A 178.49(12)
C11A C12A C13A C8A 0.0(2)
C9A C8A C13A C12A 1.5(2)
C2A C8A C13A C12A -177.39(13)
C2A C3A C14A O1A 5.1(2)
C4A C3A C14A O1A -116.27(16)
C2A C3A C14A C15A -174.96(12)
C4A C3A C14A C15A 63.68(17)
O1A C14A C15A C20A -161.49(17)
C3A C14A C15A C20A 18.6(2)
O1A C14A C15A C16A 19.8(3)
C3A C14A C15A C16A -160.12(17)
C20A C15A C16A C17A -1.3(3)
C14A C15A C16A C17A 177.4(2)
C15A C16A C17A C18A 0.6(4)
C16A C17A C18A C19A 0.7(5)
C17A C18A C19A C20A -1.3(4)
C16A C15A C20A C19A 0.7(3)
C14A C15A C20A C19A -177.94(17)
C18A C19A C20A C15A 0.6(3)
N1A C4A C21A O2A -79.16(18)
C28A C4A C21A O2A 170.40(14)
C3A C4A C21A O2A 45.3(2)
N1A C4A C21A C22A 100.67(12)
C28A C4A C21A C22A -9.77(14)
C3A C4A C21A C22A -134.89(12)
O2A C21A C22A C27A -174.41(15)
C4A C21A C22A C27A 5.76(16)
O2A C21A C22A C23A 4.9(3)
C4A C21A C22A C23A -174.94(15)
C27A C22A C23A C24A -0.1(2)
C21A C22A C23A C24A -179.38(15)
C22A C23A C24A C25A 0.5(3)
C23A C24A C25A C26A 0.0(3)
C24A C25A C26A C27A -0.7(3)
C23A C22A C27A C26A -0.6(2)
C21A C22A C27A C26A 178.74(13)
C23A C22A C27A C28A -178.16(14)
C21A C22A C27A C28A 1.20(16)
C25A C26A C27A C22A 1.0(2)
C25A C26A C27A C28A 178.06(15)
C22A C27A C28A O3A 172.69(14)
C26A C27A C28A O3A -4.6(2)
C22A C27A C28A C4A -7.68(15)
C26A C27A C28A C4A 175.01(14)
N1A C4A C28A O3A 75.03(16)
C21A C4A C28A O3A -169.84(14)
C3A C4A C28A O3A -40.97(18)
N1A C4A C28A C27A -104.60(12)
C21A C4A C28A C27A 10.53(13)
C3A C4A C28A C27A 139.39(11)
C4B N1B C1B C7B -122.84(15)
C5B N1B C1B C7B 11.63(19)
C4B N1B C1B C2B 2.89(16)
C5B N1B C1B C2B 137.35(13)
N1B C1B C2B C8B 145.96(12)
C7B C1B C2B C8B -97.10(18)
N1B C1B C2B C3B 21.92(14)
C7B C1B C2B C3B 138.87(15)
C8B C2B C3B C14B 75.06(15)
C1B C2B C3B C14B -160.58(11)
C8B C2B C3B C4B -161.25(11)
C1B C2B C3B C4B -36.89(12)
C5B N1B C4B C28B 85.67(16)
C1B N1B C4B C28B -145.11(12)
C5B N1B C4B C21B -33.94(19)
C1B N1B C4B C21B 95.29(14)
C5B N1B C4B C3B -155.18(13)
C1B N1B C4B C3B -25.95(14)
C14B C3B C4B N1B 163.41(11)
C2B C3B C4B N1B 38.72(12)
C14B C3B C4B C28B -74.91(14)
C2B C3B C4B C28B 160.40(11)
C14B C3B C4B C21B 37.59(15)
C2B C3B C4B C21B -87.10(13)
C4B N1B C5B C6B 142.72(16)
C1B N1B C5B C6B 12.9(2)
N1B C5B C6B C7B -32.2(2)
C5B C6B C7B C1B 39.1(2)
N1B C1B C7B C6B -31.3(2)
C2B C1B C7B C6B -149.00(16)
C1B C2B C8B C9B 117.79(16)
C3B C2B C8B C9B -124.58(15)
C1B C2B C8B C13B -61.25(18)
C3B C2B C8B C13B 56.38(18)
C13B C8B C9B C10B -0.9(3)
C2B C8B C9B C10B 179.98(16)
C8B C9B C10B C11B 0.4(3)
C9B C10B C11B C12B 0.1(3)
C9B C10B C11B Cl1B -179.65(15)
C10B C11B C12B C13B -0.2(3)
Cl1B C11B C12B C13B 179.63(13)
C11B C12B C13B C8B -0.4(3)
C9B C8B C13B C12B 0.9(2)
C2B C8B C13B C12B 179.99(15)
C2B C3B C14B O1B 20.61(19)
C4B C3B C14B O1B -97.02(16)
C2B C3B C14B C15B -162.94(11)
C4B C3B C14B C15B 79.43(15)
O1B C14B C15B C20B -151.52(15)
C3B C14B C15B C20B 32.04(19)
O1B C14B C15B C16B 27.3(2)
C3B C14B C15B C16B -149.11(14)
C20B C15B C16B C17B -0.5(2)
C14B C15B C16B C17B -179.41(15)
C15B C16B C17B C18B 1.4(3)
C16B C17B C18B C19B -1.0(3)
C17B C18B C19B C20B -0.4(3)
C16B C15B C20B C19B -0.8(2)
C14B C15B C20B C19B 178.01(14)
C18B C19B C20B C15B 1.3(2)
N1B C4B C21B O2B -43.9(2)
C28B C4B C21B O2B -169.60(14)
C3B C4B C21B O2B 72.71(18)
N1B C4B C21B C22B 135.66(12)
C28B C4B C21B C22B 9.96(14)
C3B C4B C21B C22B -107.73(12)
O2B C21B C22B C27B 173.92(15)
C4B C21B C22B C27B -5.63(16)
O2B C21B C22B C23B -4.7(3)
C4B C21B C22B C23B 175.70(14)
C27B C22B C23B C24B 0.9(2)
C21B C22B C23B C24B 179.44(16)
C22B C23B C24B C25B 0.6(3)
C23B C24B C25B C26B -1.3(3)
C24B C25B C26B C27B 0.5(3)
C23B C22B C27B C26B -1.7(2)
C21B C22B C27B C26B 179.47(14)
C23B C22B C27B C28B 177.17(13)
C21B C22B C27B C28B -1.63(16)
C25B C26B C27B C22B 1.0(2)
C25B C26B C27B C28B -177.67(16)
C22B C27B C28B O3B -171.97(14)
C26B C27B C28B O3B 6.8(3)
C22B C27B C28B C4B 8.28(15)
C26B C27B C28B C4B -172.92(15)
N1B C4B C28B O3B 41.45(19)
C21B C4B C28B O3B 169.35(14)
C3B C4B C28B O3B -72.80(18)
N1B C4B C28B C27B -138.79(12)
C21B C4B C28B C27B -10.90(14)
C3B C4B C28B C27B 106.96(12)
